data_4025849
loop_
_publ_author_name
'Sharan K. Bagal'
'Stephen G. Davies'
'James A. Lee'
'Paul M. Roberts'
'Philip M. Scott'
'James E. Thomson'

_publ_contact_author_address
;Department of Chemistry
Chemistry Research Laboratory
University of Oxford
Mansfield Road
Oxford
OX1 3TA
U.K.
;
_publ_contact_author_email sreve.davies@chem.ox.ac.uk
_publ_contact_author_fax '+44 1865 275633'
_publ_contact_author_name 'Stephen G. Davies'
_publ_contact_author_phone '+44 1865 275695'
_publ_section_title
;
 Syntheses of the Enantiomers of 1-Deoxynojirimycin and
 1-Deoxyaltronojirimycin via Chemo- and Diastereoselective Olefinic
 Oxidation of Unsaturated Amines
;
_journal_name_full 'Journal of Organic Chemistry'
_journal_page_first 8133
_journal_page_last 8146
_journal_paper_doi 10.1021/jo101756g
_journal_volume 75
_journal_year 2010
_chemical_absolute_configuration unk
_chemical_formula_moiety 'C25 H26.50 Cl1 N1 O2'
_chemical_formula_sum 'C25 H26.5 Cl N O2'
_chemical_formula_weight 408.44
_space_group_IT_number 1
_symmetry_cell_setting triclinic
_symmetry_space_group_name_Hall 'P 1'
_symmetry_space_group_name_H-M 'P 1'
_atom_sites_solution_hydrogens geom
_atom_sites_solution_primary direct
_audit_creation_date 10-05-04
_audit_creation_method CRYSTALS_ver_12.85
_cell_angle_alpha 64.3905(14)
_cell_angle_beta 87.8962(14)
_cell_angle_gamma 85.5140(15)
_cell_formula_units_Z 2
_cell_length_a 9.7315(3)
_cell_length_b 10.5112(3)
_cell_length_c 11.3814(4)
_cell_measurement_reflns_used 4574
_cell_measurement_temperature 150
_cell_measurement_theta_max 27
_cell_measurement_theta_min 5
_cell_volume 1046.61(6)
_computing_cell_refinement 'DENZO/SCALEPACK (Otwinowski & Minor, 1997)'
_computing_data_collection 'COLLECT (Nonius, 1997-2001).'
_computing_data_reduction 'DENZO/SCALEPACK (Otwinowski & Minor, 1997)'
_computing_molecular_graphics 'CAMERON (Watkin et al., 1996)'
_computing_publication_material 'CRYSTALS (Betteridge et al., 2003)'
_computing_structure_refinement 'CRYSTALS (Betteridge et al., 2003)'
_computing_structure_solution 'SIR92 (Altomare et al., 1994)'
_diffrn_ambient_temperature 150
_diffrn_measured_fraction_theta_full 0.992
_diffrn_measured_fraction_theta_max 0.987
_diffrn_measurement_device 'Nonius KappaCCD'
_diffrn_measurement_device_type Area
_diffrn_measurement_method \w
_diffrn_radiation_monochromator graphite
_diffrn_radiation_type 'Mo K\a'
_diffrn_radiation_wavelength 0.71073
_diffrn_reflns_av_R_equivalents 0.000
_diffrn_reflns_limit_h_max 12
_diffrn_reflns_limit_h_min -12
_diffrn_reflns_limit_k_max 13
_diffrn_reflns_limit_k_min -13
_diffrn_reflns_limit_l_max 14
_diffrn_reflns_limit_l_min -14
_diffrn_reflns_number 8261
_diffrn_reflns_theta_full 26.897
_diffrn_reflns_theta_max 27.446
_diffrn_reflns_theta_min 5.363
_diffrn_standards_number 0
_exptl_absorpt_coefficient_mu 0.204
_exptl_absorpt_correction_T_max 0.98
_exptl_absorpt_correction_T_min 0.97
_exptl_absorpt_correction_type multi-scan
_exptl_absorpt_process_details 'DENZO/SCALEPACK (Otwinowski & Minor, 1997)'
_exptl_crystal_colour colourless
_exptl_crystal_density_diffrn 1.296
_exptl_crystal_density_method 'not measured'
_exptl_crystal_description plate
_exptl_crystal_F_000 433
_exptl_crystal_size_max 0.22
_exptl_crystal_size_mid 0.13
_exptl_crystal_size_min 0.11
_refine_diff_density_max 2.06
_refine_diff_density_min -1.78
_refine_ls_extinction_method None
_refine_ls_goodness_of_fit_ref 0.8950
_refine_ls_hydrogen_treatment constr
_refine_ls_matrix_type full
_refine_ls_number_parameters 524
_refine_ls_number_reflns 6624
_refine_ls_number_restraints 3
_refine_ls_R_factor_all 0.1095
_refine_ls_R_factor_gt 0.0992
_refine_ls_shift/su_max 0.000078
_refine_ls_structure_factor_coef F
_refine_ls_weighting_details
;
 Method, part 1, Chebychev polynomial, (Watkin, 1994, Prince, 1982) 
 [weight] = 1.0/[A~0~*T~0~(x)+A~1~*T~1~(x) ... +A~n-1~]*T~n-1~(x)] 
 where A~i~ are the Chebychev coefficients listed below and x= Fcalc/Fmax 
 Method = Robust Weighting (Prince, 1982) 
 W = [weight] * [1-(deltaF/6*sigmaF)^2^]^2^ 
 A~i~ are: 
 2.08 0.673 1.50 
;
_refine_ls_weighting_scheme calc
_refine_ls_wR_factor_all 0.0940
_refine_ls_wR_factor_gt 0.0865
_refine_ls_wR_factor_ref 0.0838
_reflns_limit_h_max 12
_reflns_limit_h_min -12
_reflns_limit_k_max 13
_reflns_limit_k_min -13
_reflns_limit_l_max 14
_reflns_limit_l_min -14
_reflns_number_gt 7182
_reflns_number_total 8261
_reflns_threshold_expression I>2.0\s(I)
_oxford_diffrn_Wilson_B_factor 2.99
_oxford_diffrn_Wilson_scale 1.49
_oxford_refine_ls_r_factor_ref 0.0950
_oxford_refine_ls_scale 0.999(3)
_oxford_reflns_number_all 8259
_oxford_reflns_threshold_expression_ref I>3.0\s(I)
_oxford_structure_analysis_title '5041429 SGD293'
_cod_data_source_file jo101756g_si_003.cif
_cod_data_source_block 1
_cod_depositor_comments
;
The following automatic conversions were performed:

'_symmetry_cell_setting' value 'Triclinic' changed to 'triclinic'
according to the built-in table from CIF Core dictionary named
'cif_core.dic' version 2.4.1 from 2010-06-29.

Automatic conversion script
Id: cif_fix_values 1646 2011-03-28 12:23:43Z adriana 
;
_cod_original_sg_symbol_H-M 'P 1 '
_cod_original_formula_sum 'C25 H26.50 Cl1 N1 O2'
_cod_database_code 4025849

loop_
_symmetry_equiv_pos_as_xyz
x,y,z

loop_
_atom_site_label
_atom_site_type_symbol
_atom_site_fract_x
_atom_site_fract_y
_atom_site_fract_z
_atom_site_U_iso_or_equiv
_atom_site_occupancy
_atom_site_adp_type
_atom_site_refinement_flags_posn
_atom_site_refinement_flags_adp
_atom_site_refinement_flags_occupancy
_atom_site_disorder_assembly
_atom_site_disorder_group
_oxford_atom_site_special_shape
_atom_site_attached_hydrogens
Cl1 Cl 0.56251(16) 0.61958(14) 0.45239(13) 0.0399 1.0000 Uani . . . . . . .
C2 C 0.4882(5) 0.5167(5) 0.6093(5) 0.0323 1.0000 Uani . . . . . . .
C3 C 0.5781(5) 0.3829(5) 0.6913(5) 0.0302 1.0000 Uani . . . . . . .
N4 N 0.6059(4) 0.2879(4) 0.6274(4) 0.0273 1.0000 Uani . . . . . . .
C5 C 0.4795(5) 0.2560(5) 0.5784(5) 0.0278 1.0000 Uani . . . . . . .
C6 C 0.3666(6) 0.2010(6) 0.6805(6) 0.0399 1.0000 Uani . . . . . . .
C7 C 0.5135(5) 0.1611(5) 0.5075(5) 0.0288 1.0000 Uani . . . . . . .
C8 C 0.5859(5) 0.2154(5) 0.3846(4) 0.0254 1.0000 Uani . . . . . . .
C9 C 0.6353(5) 0.3525(5) 0.3271(5) 0.0297 1.0000 Uani . . . . . . .
C10 C 0.6953(5) 0.4040(5) 0.2057(5) 0.0340 1.0000 Uani . . . . . . .
C11 C 0.7112(5) 0.3176(6) 0.1375(5) 0.0376 1.0000 Uani . . . . . . .
C12 C 0.6687(5) 0.1850(5) 0.1935(5) 0.0349 1.0000 Uani . . . . . . .
C13 C 0.6027(5) 0.1287(5) 0.3180(5) 0.0299 1.0000 Uani . . . . . . .
C14 C 0.5526(5) -0.0054(5) 0.3725(5) 0.0341 1.0000 Uani . . . . . . .
C15 C 0.4844(6) -0.0560(6) 0.4887(5) 0.0399 1.0000 Uani . . . . . . .
C16 C 0.4669(5) 0.0286(5) 0.5571(5) 0.0335 1.0000 Uani . . . . . . .
C17 C 0.6873(6) 0.1556(5) 0.7057(5) 0.0357 1.0000 Uani . . . . . . .
C18 C 0.7967(5) 0.1686(6) 0.7896(4) 0.0319 1.0000 Uani . . . . . . .
O19 O 0.7467(4) 0.1865(4) 0.9034(3) 0.0378 1.0000 Uani . . . . . . .
C20 C 0.8103(5) 0.3023(5) 0.7972(4) 0.0316 1.0000 Uani . . . . . . .
C21 C 0.7141(5) 0.4281(5) 0.7199(5) 0.0314 1.0000 Uani . . . . . . .
O22 O 0.6797(4) 0.5067(4) 0.7939(3) 0.0348 1.0000 Uani . . . . . . .
C23 C 0.7710(7) 0.6141(7) 0.7724(7) 0.0481 1.0000 Uani . . . . . . .
C24 C 0.7319(5) 0.6876(5) 0.8575(5) 0.0322 1.0000 Uani . . . . . . .
C25 C 0.5959(6) 0.7198(6) 0.8786(5) 0.0360 1.0000 Uani . . . . . . .
C26 C 0.5617(6) 0.7901(6) 0.9552(5) 0.0402 1.0000 Uani . . . . . . .
C27 C 0.6641(6) 0.8304(5) 1.0105(5) 0.0389 1.0000 Uani . . . . . . .
C28 C 0.7992(7) 0.7997(6) 0.9895(5) 0.0451 1.0000 Uani . . . . . . .
C29 C 0.8337(5) 0.7272(6) 0.9134(5) 0.0385 1.0000 Uani . . . . . . .
H21 H 0.4744 0.5743 0.6580 0.0360 1.0000 Uiso R . . . . . .
H22 H 0.3995 0.4879 0.5957 0.0362 1.0000 Uiso R . . . . . .
H31 H 0.5319 0.3302 0.7755 0.0442 1.0000 Uiso R . . . . . .
H51 H 0.4433 0.3473 0.5102 0.0341 1.0000 Uiso R . . . . . .
H63 H 0.2799 0.2079 0.6388 0.0751 1.0000 Uiso R . . . . . .
H62 H 0.3582 0.2582 0.7283 0.0750 1.0000 Uiso R . . . . . .
H61 H 0.3891 0.1032 0.7393 0.0751 1.0000 Uiso R . . . . . .
H91 H 0.6197 0.4081 0.3719 0.0340 1.0000 Uiso R . . . . . .
H101 H 0.7255 0.4957 0.1653 0.0282 1.0000 Uiso R . . . . . .
H111 H 0.7529 0.3507 0.0559 0.0570 1.0000 Uiso R . . . . . .
H121 H 0.6831 0.1301 0.1469 0.0369 1.0000 Uiso R . . . . . .
H141 H 0.5706 -0.0624 0.3284 0.0409 1.0000 Uiso R . . . . . .
H151 H 0.4560 -0.1473 0.5241 0.0730 1.0000 Uiso R . . . . . .
H161 H 0.4176 -0.0058 0.6363 0.0440 1.0000 Uiso R . . . . . .
H172 H 0.6251 0.0841 0.7618 0.0380 1.0000 Uiso R . . . . . .
H171 H 0.7303 0.1253 0.6419 0.0383 1.0000 Uiso R . . . . . .
H181 H 0.8817 0.1072 0.8018 0.0400 1.0000 Uiso R . . . . . .
H201 H 0.9008 0.3239 0.8154 0.0283 1.0000 Uiso R . . . . . .
H211 H 0.7584 0.4887 0.6374 0.0432 1.0000 Uiso R . . . . . .
H231 H 0.8638 0.5703 0.7936 0.0872 1.0000 Uiso R . . . . . .
H232 H 0.7673 0.6826 0.6815 0.0870 1.0000 Uiso R . . . . . .
H251 H 0.5261 0.6880 0.8461 0.0470 1.0000 Uiso R . . . . . .
H261 H 0.4697 0.8159 0.9655 0.0561 1.0000 Uiso R . . . . . .
H271 H 0.6403 0.8815 1.0598 0.0490 1.0000 Uiso R . . . . . .
H281 H 0.8684 0.8255 1.0277 0.0393 1.0000 Uiso R . . . . . .
H291 H 0.9254 0.7015 0.9017 0.0660 1.0000 Uiso R . . . . . .
Cl30 Cl 0.02788(17) 0.35137(14) 0.54051(13) 0.0417 1.0000 Uani . . . . . . .
C31 C -0.0297(5) 0.4697(5) 0.3802(5) 0.0330 1.0000 Uani . . . . . . .
C32 C 0.0733(5) 0.5813(5) 0.3045(5) 0.0294 1.0000 Uani . . . . . . .
N33 N 0.1040(4) 0.6659(4) 0.3738(4) 0.0254 1.0000 Uani . . . . . . .
C34 C 0.1921(5) 0.7826(5) 0.2990(5) 0.0304 1.0000 Uani . . . . . . .
C35 C 0.3009(5) 0.7500(5) 0.2149(4) 0.0302 1.0000 Uani . . . . . . .
O36 O 0.2486(4) 0.7431(4) 0.1003(3) 0.0375 1.0000 Uani . . . . . . .
C37 C 0.3071(5) 0.6154(5) 0.2060(4) 0.0277 1.0000 Uani . . . . . . .
C38 C 0.2053(5) 0.5095(5) 0.2806(5) 0.0307 1.0000 Uani . . . . . . .
O39 O 0.1686(4) 0.4345(4) 0.2071(3) 0.0322 1.0000 Uani . . . . . . .
C40 C 0.2653(5) 0.3192(6) 0.2228(5) 0.0366 1.0000 Uani . . . . . . .
C41 C 0.2229(5) 0.2489(5) 0.1410(5) 0.0305 1.0000 Uani . . . . . . .
C42 C 0.3224(6) 0.1913(6) 0.0840(5) 0.0390 1.0000 Uani . . . . . . .
C43 C 0.2822(7) 0.1187(6) 0.0130(5) 0.0438 1.0000 Uani . . . . . . .
C44 C 0.1448(7) 0.1054(6) 0.0005(5) 0.0414 1.0000 Uani . . . . . . .
C45 C 0.0463(6) 0.1630(6) 0.0557(5) 0.0412 1.0000 Uani . . . . . . .
C46 C 0.0842(5) 0.2342(6) 0.1269(5) 0.0321 1.0000 Uani . . . . . . .
C47 C -0.0197(5) 0.7212(5) 0.4220(5) 0.0272 1.0000 Uani . . . . . . .
C48 C -0.1281(5) 0.8038(6) 0.3150(5) 0.0369 1.0000 Uani . . . . . . .
C49 C 0.0208(5) 0.8080(5) 0.4895(4) 0.0280 1.0000 Uani . . . . . . .
C50 C 0.0938(5) 0.7396(5) 0.6135(5) 0.0298 1.0000 Uani . . . . . . .
C51 C 0.1306(5) 0.5910(5) 0.6747(5) 0.0311 1.0000 Uani . . . . . . .
C52 C 0.1944(6) 0.5301(6) 0.7926(5) 0.0370 1.0000 Uani . . . . . . .
C53 C 0.2266(6) 0.6120(7) 0.8582(5) 0.0431 1.0000 Uani . . . . . . .
C54 C 0.1951(6) 0.7530(7) 0.8009(5) 0.0397 1.0000 Uani . . . . . . .
C55 C 0.1262(5) 0.8215(6) 0.6799(5) 0.0337 1.0000 Uani . . . . . . .
C56 C 0.0858(7) 0.9685(6) 0.6239(6) 0.0447 1.0000 Uani . . . . . . .
C57 C 0.0161(7) 1.0309(6) 0.5089(6) 0.0459 1.0000 Uani . . . . . . .
C58 C -0.0141(6) 0.9486(5) 0.4446(5) 0.0389 1.0000 Uani . . . . . . .
H311 H -0.1144 0.5215 0.3881 0.0433 1.0000 Uiso R . . . . . .
H312 H -0.0472 0.4147 0.3323 0.0433 1.0000 Uiso R . . . . . .
H321 H 0.0301 0.6435 0.2197 0.0510 1.0000 Uiso R . . . . . .
H341 H 0.2412 0.8015 0.3620 0.0354 1.0000 Uiso R . . . . . .
H342 H 0.1334 0.8660 0.2455 0.0350 1.0000 Uiso R . . . . . .
H351 H 0.3879 0.7944 0.2042 0.0291 1.0000 Uiso R . . . . . .
H371 H 0.3982 0.5776 0.1916 0.0272 1.0000 Uiso R . . . . . .
H381 H 0.2479 0.4430 0.3642 0.0399 1.0000 Uiso R . . . . . .
H402 H 0.3548 0.3547 0.1896 0.0433 1.0000 Uiso R . . . . . .
H401 H 0.2724 0.2529 0.3145 0.0432 1.0000 Uiso R . . . . . .
H421 H 0.4148 0.2045 0.0906 0.0493 1.0000 Uiso R . . . . . .
H431 H 0.3505 0.0795 -0.0237 0.0540 1.0000 Uiso R . . . . . .
H441 H 0.1164 0.0534 -0.0424 0.0651 1.0000 Uiso R . . . . . .
H451 H -0.0477 0.1598 0.0442 0.0581 1.0000 Uiso R . . . . . .
H461 H 0.0163 0.2766 0.1610 0.0402 1.0000 Uiso R . . . . . .
H471 H -0.0636 0.6401 0.4878 0.0422 1.0000 Uiso R . . . . . .
H481 H -0.2087 0.8305 0.3534 0.0570 1.0000 Uiso R . . . . . .
H483 H -0.0908 0.8877 0.2479 0.0570 1.0000 Uiso R . . . . . .
H482 H -0.1524 0.7414 0.2776 0.0570 1.0000 Uiso R . . . . . .
H511 H 0.1903 0.5745 0.6123 0.0355 1.0000 Uiso R . . . . . .
H512 H 0.0468 0.5446 0.6828 0.0356 1.0000 Uiso R . . . . . .
H521 H 0.2195 0.4328 0.8333 0.0408 1.0000 Uiso R . . . . . .
H531 H 0.2672 0.5689 0.9400 0.0654 1.0000 Uiso R . . . . . .
H541 H 0.2189 0.8038 0.8466 0.0538 1.0000 Uiso R . . . . . .
H561 H 0.1095 1.0192 0.6694 0.0649 1.0000 Uiso R . . . . . .
H571 H -0.0121 1.1268 0.4753 0.0531 1.0000 Uiso R . . . . . .
H581 H -0.0621 0.9930 0.3661 0.0552 1.0000 Uiso R . . . . . .

loop_
_atom_site_aniso_label
_atom_site_aniso_U_11
_atom_site_aniso_U_22
_atom_site_aniso_U_33
_atom_site_aniso_U_23
_atom_site_aniso_U_13
_atom_site_aniso_U_12
Cl1 0.0551(8) 0.0290(6) 0.0320(6) -0.0105(5) -0.0039(6) 0.0031(5)
C2 0.036(3) 0.034(2) 0.033(2) -0.021(2) -0.006(2) 0.006(2)
C3 0.032(2) 0.037(2) 0.026(2) -0.018(2) 0.0038(19) -0.003(2)
N4 0.030(2) 0.0301(19) 0.0218(18) -0.0116(16) 0.0002(15) 0.0000(15)
C5 0.027(2) 0.031(2) 0.026(2) -0.0138(19) -0.0006(18) 0.0003(18)
C6 0.033(3) 0.055(3) 0.047(3) -0.037(3) 0.011(2) -0.009(2)
C7 0.028(2) 0.032(2) 0.024(2) -0.0090(19) 0.0029(18) -0.0058(19)
C8 0.029(2) 0.030(2) 0.0148(19) -0.0072(17) -0.0031(17) -0.0006(18)
C9 0.035(3) 0.031(2) 0.028(2) -0.0165(19) -0.0013(19) 0.0002(19)
C10 0.033(3) 0.034(2) 0.030(2) -0.008(2) 0.001(2) -0.004(2)
C11 0.032(3) 0.055(3) 0.021(2) -0.012(2) 0.0025(19) -0.003(2)
C12 0.037(3) 0.036(3) 0.028(2) -0.013(2) -0.006(2) 0.011(2)
C13 0.026(2) 0.031(2) 0.033(2) -0.016(2) -0.0020(19) 0.0040(18)
C14 0.040(3) 0.025(2) 0.036(3) -0.013(2) -0.005(2) 0.002(2)
C15 0.049(3) 0.034(3) 0.036(3) -0.015(2) -0.002(2) 0.003(2)
C16 0.040(3) 0.028(2) 0.035(3) -0.016(2) 0.006(2) -0.003(2)
C17 0.051(3) 0.031(2) 0.022(2) -0.009(2) -0.009(2) 0.006(2)
C18 0.034(2) 0.044(3) 0.0164(19) -0.012(2) -0.0061(18) 0.005(2)
O19 0.049(2) 0.0390(19) 0.0198(16) -0.0071(15) 0.0005(15) -0.0075(16)
C20 0.034(3) 0.042(3) 0.015(2) -0.0080(19) -0.0046(18) -0.004(2)
C21 0.037(3) 0.039(2) 0.024(2) -0.020(2) 0.0006(19) 0.001(2)
O22 0.0375(19) 0.043(2) 0.0334(18) -0.0239(16) 0.0094(15) -0.0167(15)
C23 0.053(3) 0.051(3) 0.063(4) -0.044(3) 0.018(3) -0.021(3)
C24 0.034(3) 0.035(2) 0.032(2) -0.018(2) 0.008(2) -0.011(2)
C25 0.035(3) 0.043(3) 0.028(2) -0.012(2) 0.001(2) -0.010(2)
C26 0.041(3) 0.040(3) 0.038(3) -0.017(2) 0.011(2) -0.002(2)
C27 0.057(3) 0.033(3) 0.024(2) -0.009(2) 0.008(2) -0.011(2)
C28 0.053(3) 0.049(3) 0.033(3) -0.014(2) 0.000(2) -0.020(3)
C29 0.032(3) 0.047(3) 0.035(3) -0.016(2) 0.002(2) -0.008(2)
Cl30 0.0633(9) 0.0293(6) 0.0343(6) -0.0149(5) 0.0080(6) -0.0098(6)
C31 0.037(3) 0.040(3) 0.031(2) -0.023(2) 0.001(2) -0.009(2)
C32 0.033(2) 0.032(2) 0.023(2) -0.011(2) 0.0003(19) -0.0047(19)
N33 0.0241(19) 0.0286(19) 0.0256(18) -0.0137(16) 0.0023(15) -0.0021(15)
C34 0.038(3) 0.033(2) 0.021(2) -0.0116(19) 0.0033(19) -0.006(2)
C35 0.027(2) 0.043(3) 0.019(2) -0.011(2) 0.0032(17) -0.006(2)
O36 0.048(2) 0.043(2) 0.0175(15) -0.0093(15) 0.0013(15) -0.0051(16)
C37 0.023(2) 0.038(2) 0.019(2) -0.0096(19) -0.0007(17) 0.0001(18)
C38 0.033(3) 0.035(2) 0.026(2) -0.016(2) -0.0070(19) 0.005(2)
O39 0.0314(18) 0.0379(18) 0.0320(17) -0.0203(15) -0.0065(14) 0.0057(14)
C40 0.035(3) 0.050(3) 0.038(3) -0.033(3) -0.015(2) 0.012(2)
C41 0.038(3) 0.026(2) 0.027(2) -0.0117(19) -0.003(2) 0.0005(19)
C42 0.037(3) 0.040(3) 0.036(3) -0.016(2) -0.003(2) 0.010(2)
C43 0.063(4) 0.046(3) 0.024(2) -0.019(2) -0.003(2) 0.017(3)
C44 0.063(4) 0.036(3) 0.025(2) -0.013(2) -0.015(2) 0.005(2)
C45 0.046(3) 0.041(3) 0.032(3) -0.010(2) -0.006(2) -0.003(2)
C46 0.034(3) 0.039(2) 0.026(2) -0.016(2) -0.0042(19) 0.002(2)
C47 0.027(2) 0.031(2) 0.028(2) -0.018(2) 0.0019(18) -0.0006(18)
C48 0.036(3) 0.047(3) 0.036(3) -0.026(2) -0.004(2) 0.004(2)
C49 0.040(3) 0.024(2) 0.017(2) -0.0054(17) 0.0016(18) -0.0070(19)
C50 0.026(2) 0.039(3) 0.030(2) -0.019(2) -0.0011(19) -0.0057(19)
C51 0.025(2) 0.034(2) 0.032(2) -0.012(2) 0.0059(19) -0.0030(18)
C52 0.040(3) 0.039(3) 0.025(2) -0.009(2) -0.001(2) 0.005(2)
C53 0.041(3) 0.061(4) 0.028(3) -0.019(3) -0.005(2) -0.006(3)
C54 0.038(3) 0.064(3) 0.026(2) -0.026(3) -0.001(2) -0.015(2)
C55 0.036(3) 0.044(3) 0.028(2) -0.021(2) 0.0078(19) -0.011(2)
C56 0.051(3) 0.036(3) 0.057(4) -0.028(3) 0.012(3) -0.016(2)
C57 0.068(4) 0.027(2) 0.051(3) -0.025(3) 0.006(3) -0.003(2)
C58 0.054(3) 0.029(2) 0.034(3) -0.014(2) 0.006(2) -0.005(2)

loop_
_atom_type_symbol
_atom_type_scat_dispersion_real
_atom_type_scat_dispersion_imag
_atom_type_scat_Cromer_Mann_a1
_atom_type_scat_Cromer_Mann_b1
_atom_type_scat_Cromer_Mann_a2
_atom_type_scat_Cromer_Mann_b2
_atom_type_scat_Cromer_Mann_a3
_atom_type_scat_Cromer_Mann_b3
_atom_type_scat_Cromer_Mann_a4
_atom_type_scat_Cromer_Mann_b4
_atom_type_scat_Cromer_Mann_c
_atom_type_scat_source
C 0.0033 0.0016 2.3100 20.8439 1.0200 10.2075 1.5886 0.5687 0.8650 51.6512 0.2156 'International Tables Vol C 4.2.6.8 and 6.1.1.4'
H 0.0000 0.0000 0.4930 10.5109 0.3229 26.1257 0.1402 3.1424 0.0408 57.7998 0.0030 'International Tables Vol C 4.2.6.8 and 6.1.1.4'
Cl 0.1484 0.1585 11.4604 0.0104 7.1964 1.1662 6.2556 18.5194 1.6455 47.7784 -9.5574 'International Tables Vol C 4.2.6.8 and 6.1.1.4'
N 0.0061 0.0033 12.2126 0.0057 3.1322 9.8933 2.0125 28.9975 1.1663 0.5826 -11.5290 'International Tables Vol C 4.2.6.8 and 6.1.1.4'
O 0.0106 0.0060 3.0485 13.2771 2.2868 5.7011 1.5463 0.3239 0.8670 32.9089 0.2508 'International Tables Vol C 4.2.6.8 and 6.1.1.4'

loop_
_geom_angle_atom_site_label_1
_geom_angle_site_symmetry_1
_geom_angle_atom_site_label_2
_geom_angle_site_symmetry_2
_geom_angle_atom_site_label_3
_geom_angle_site_symmetry_3
_geom_angle
_geom_angle_publ_flag
Cl1 . C2 . C3 . 112.9(4) yes
Cl1 . C2 . H21 . 109.7 no
C3 . C2 . H21 . 108.4 no
Cl1 . C2 . H22 . 108.3 no
C3 . C2 . H22 . 108.0 no
H21 . C2 . H22 . 109.6 no
C2 . C3 . N4 . 113.2(4) yes
C2 . C3 . C21 . 108.1(4) yes
N4 . C3 . C21 . 109.9(4) yes
C2 . C3 . H31 . 109.4 no
N4 . C3 . H31 . 108.4 no
C21 . C3 . H31 . 107.8 no
C3 . N4 . C5 . 113.4(4) yes
C3 . N4 . C17 . 114.7(4) yes
C5 . N4 . C17 . 109.8(4) yes
N4 . C5 . C6 . 114.0(4) yes
N4 . C5 . C7 . 111.8(4) yes
C6 . C5 . C7 . 112.7(4) yes
N4 . C5 . H51 . 105.2 no
C6 . C5 . H51 . 107.2 no
C7 . C5 . H51 . 105.0 no
C5 . C6 . H63 . 110.0 no
C5 . C6 . H62 . 108.5 no
H63 . C6 . H62 . 109.2 no
C5 . C6 . H61 . 110.3 no
H63 . C6 . H61 . 108.8 no
H62 . C6 . H61 . 110.1 no
C5 . C7 . C8 . 120.2(4) yes
C5 . C7 . C16 . 119.8(4) yes
C8 . C7 . C16 . 119.9(4) yes
C7 . C8 . C9 . 122.7(4) yes
C7 . C8 . C13 . 117.8(4) yes
C9 . C8 . C13 . 119.5(4) yes
C8 . C9 . C10 . 120.9(4) yes
C8 . C9 . H91 . 117.4 no
C10 . C9 . H91 . 121.6 no
C9 . C10 . C11 . 119.8(5) yes
C9 . C10 . H101 . 121.7 no
C11 . C10 . H101 . 118.5 no
C10 . C11 . C12 . 119.7(5) yes
C10 . C11 . H111 . 120.6 no
C12 . C11 . H111 . 119.7 no
C11 . C12 . C13 . 122.3(5) yes
C11 . C12 . H121 . 117.4 no
C13 . C12 . H121 . 120.3 no
C12 . C13 . C8 . 117.8(4) yes
C12 . C13 . C14 . 122.2(5) yes
C8 . C13 . C14 . 120.1(5) yes
C13 . C14 . C15 . 121.8(5) yes
C13 . C14 . H141 . 117.9 no
C15 . C14 . H141 . 120.2 no
C14 . C15 . C16 . 119.0(5) yes
C14 . C15 . H151 . 119.6 no
C16 . C15 . H151 . 121.2 no
C15 . C16 . C7 . 121.4(5) yes
C15 . C16 . H161 . 118.8 no
C7 . C16 . H161 . 119.8 no
N4 . C17 . C18 . 115.0(4) yes
N4 . C17 . H172 . 109.4 no
C18 . C17 . H172 . 108.7 no
N4 . C17 . H171 . 104.9 no
C18 . C17 . H171 . 109.8 no
H172 . C17 . H171 . 109.0 no
C17 . C18 . O19 . 115.5(4) yes
C17 . C18 . C20 . 120.7(4) yes
O19 . C18 . C20 . 60.0(3) yes
C17 . C18 . H181 . 116.2 no
O19 . C18 . H181 . 115.8 no
C20 . C18 . H181 . 116.4 no
C18 . O19 . C20 . 60.4(3) yes
C18 . C20 . O19 . 59.6(3) yes
C18 . C20 . C21 . 119.4(4) yes
O19 . C20 . C21 . 115.4(4) yes
C18 . C20 . H201 . 118.9 no
O19 . C20 . H201 . 116.0 no
C21 . C20 . H201 . 115.6 no
C3 . C21 . C20 . 111.5(4) yes
C3 . C21 . O22 . 106.5(4) yes
C20 . C21 . O22 . 109.6(4) yes
C3 . C21 . H211 . 109.6 no
C20 . C21 . H211 . 109.8 no
O22 . C21 . H211 . 109.8 no
C21 . O22 . C23 . 113.5(4) yes
O22 . C23 . C24 . 110.3(5) yes
O22 . C23 . H231 . 108.5 no
C24 . C23 . H231 . 109.3 no
O22 . C23 . H232 . 109.7 no
C24 . C23 . H232 . 109.5 no
H231 . C23 . H232 . 109.5 no
C23 . C24 . C25 . 121.4(5) yes
C23 . C24 . C29 . 119.6(5) yes
C25 . C24 . C29 . 119.0(5) yes
C24 . C25 . C26 . 120.7(5) yes
C24 . C25 . H251 . 119.7 no
C26 . C25 . H251 . 119.5 no
C25 . C26 . C27 . 120.2(5) yes
C25 . C26 . H261 . 120.3 no
C27 . C26 . H261 . 119.4 no
C26 . C27 . C28 . 119.6(5) yes
C26 . C27 . H271 . 119.8 no
C28 . C27 . H271 . 120.6 no
C27 . C28 . C29 . 120.2(5) yes
C27 . C28 . H281 . 119.8 no
C29 . C28 . H281 . 120.0 no
C28 . C29 . C24 . 120.4(5) yes
C28 . C29 . H291 . 121.2 no
C24 . C29 . H291 . 118.4 no
Cl30 . C31 . C32 . 113.1(3) yes
Cl30 . C31 . H311 . 108.1 no
C32 . C31 . H311 . 106.5 no
Cl30 . C31 . H312 . 108.9 no
C32 . C31 . H312 . 110.1 no
H311 . C31 . H312 . 110.2 no
C31 . C32 . N33 . 112.0(4) yes
C31 . C32 . C38 . 109.8(4) yes
N33 . C32 . C38 . 109.8(4) yes
C31 . C32 . H321 . 106.6 no
N33 . C32 . H321 . 109.7 no
C38 . C32 . H321 . 108.8 no
C32 . N33 . C34 . 113.7(4) yes
C32 . N33 . C47 . 114.3(4) yes
C34 . N33 . C47 . 109.5(4) yes
N33 . C34 . C35 . 114.7(4) yes
N33 . C34 . H341 . 106.9 no
C35 . C34 . H341 . 106.6 no
N33 . C34 . H342 . 108.7 no
C35 . C34 . H342 . 110.2 no
H341 . C34 . H342 . 109.5 no
C34 . C35 . O36 . 115.0(4) yes
C34 . C35 . C37 . 120.4(4) yes
O36 . C35 . C37 . 59.9(3) yes
C34 . C35 . H351 . 116.4 no
O36 . C35 . H351 . 116.3 no
C37 . C35 . H351 . 116.6 no
C35 . O36 . C37 . 60.3(3) yes
C35 . C37 . O36 . 59.8(3) yes
C35 . C37 . C38 . 119.3(4) yes
O36 . C37 . C38 . 114.7(4) yes
C35 . C37 . H371 . 116.9 no
O36 . C37 . H371 . 117.4 no
C38 . C37 . H371 . 116.5 no
C32 . C38 . C37 . 111.1(4) yes
C32 . C38 . O39 . 106.9(4) yes
C37 . C38 . O39 . 110.2(4) yes
C32 . C38 . H381 . 110.3 no
C37 . C38 . H381 . 108.0 no
O39 . C38 . H381 . 110.4 no
C38 . O39 . C40 . 112.6(3) yes
O39 . C40 . C41 . 109.7(4) yes
O39 . C40 . H402 . 109.6 no
C41 . C40 . H402 . 105.9 no
O39 . C40 . H401 . 110.0 no
C41 . C40 . H401 . 111.6 no
H402 . C40 . H401 . 110.1 no
C40 . C41 . C42 . 120.0(5) yes
C40 . C41 . C46 . 120.6(4) yes
C42 . C41 . C46 . 119.3(5) yes
C41 . C42 . C43 . 119.9(5) yes
C41 . C42 . H421 . 119.1 no
C43 . C42 . H421 . 121.0 no
C42 . C43 . C44 . 119.9(5) yes
C42 . C43 . H431 . 118.8 no
C44 . C43 . H431 . 121.4 no
C43 . C44 . C45 . 120.5(5) yes
C43 . C44 . H441 . 121.1 no
C45 . C44 . H441 . 118.4 no
C44 . C45 . C46 . 120.4(5) yes
C44 . C45 . H451 . 121.8 no
C46 . C45 . H451 . 117.7 no
C45 . C46 . C41 . 120.1(5) yes
C45 . C46 . H461 . 119.8 no
C41 . C46 . H461 . 120.0 no
N33 . C47 . C48 . 113.4(4) yes
N33 . C47 . C49 . 110.8(4) yes
C48 . C47 . C49 . 111.4(4) yes
N33 . C47 . H471 . 107.4 no
C48 . C47 . H471 . 107.0 no
C49 . C47 . H471 . 106.5 no
C47 . C48 . H481 . 109.5 no
C47 . C48 . H483 . 110.6 no
H481 . C48 . H483 . 109.7 no
C47 . C48 . H482 . 107.4 no
H481 . C48 . H482 . 109.8 no
H483 . C48 . H482 . 109.9 no
C47 . C49 . C50 . 119.9(4) yes
C47 . C49 . C58 . 123.1(5) yes
C50 . C49 . C58 . 116.8(4) yes
C49 . C50 . C51 . 122.5(4) yes
C49 . C50 . C55 . 119.5(4) yes
C51 . C50 . C55 . 117.9(4) yes
C50 . C51 . C52 . 120.9(5) yes
C50 . C51 . H511 . 104.3 no
C52 . C51 . H511 . 108.2 no
C50 . C51 . H512 . 106.5 no
C52 . C51 . H512 . 107.7 no
H511 . C51 . H512 . 108.8 no
C51 . C52 . C53 . 121.0(5) yes
C51 . C52 . H521 . 121.5 no
C53 . C52 . H521 . 117.4 no
C52 . C53 . C54 . 119.0(5) yes
C52 . C53 . H531 . 120.4 no
C54 . C53 . H531 . 120.6 no
C53 . C54 . C55 . 122.4(5) yes
C53 . C54 . H541 . 116.7 no
C55 . C54 . H541 . 121.0 no
C50 . C55 . C54 . 118.8(5) yes
C50 . C55 . C56 . 119.1(5) yes
C54 . C55 . C56 . 122.1(5) yes
C55 . C56 . C57 . 120.8(5) yes
C55 . C56 . H561 . 116.9 no
C57 . C56 . H561 . 122.3 no
C56 . C57 . C58 . 119.2(5) yes
C56 . C57 . H571 . 119.4 no
C58 . C57 . H571 . 121.3 no
C57 . C58 . C49 . 124.4(6) yes
C57 . C58 . H581 . 118.1 no
C49 . C58 . H581 . 117.5 no

loop_
_geom_bond_atom_site_label_1
_geom_bond_site_symmetry_1
_geom_bond_atom_site_label_2
_geom_bond_site_symmetry_2
_geom_bond_distance
_geom_bond_publ_flag
Cl1 . C2 . 1.800(5) yes
C2 . C3 . 1.532(7) yes
C2 . H21 . 0.982 no
C2 . H22 . 0.976 no
C3 . N4 . 1.473(6) yes
C3 . C21 . 1.532(7) yes
C3 . H31 . 0.987 no
N4 . C5 . 1.488(6) yes
N4 . C17 . 1.470(6) yes
C5 . C6 . 1.522(7) yes
C5 . C7 . 1.542(6) yes
C5 . H51 . 0.985 no
C6 . H63 . 0.966 no
C6 . H62 . 0.967 no
C6 . H61 . 0.966 no
C7 . C8 . 1.442(6) yes
C7 . C16 . 1.366(7) yes
C8 . C9 . 1.417(7) yes
C8 . C13 . 1.414(6) yes
C9 . C10 . 1.373(7) yes
C9 . H91 . 0.929 no
C10 . C11 . 1.425(7) yes
C10 . H101 . 0.937 no
C11 . C12 . 1.350(8) yes
C11 . H111 . 0.929 no
C12 . C13 . 1.427(7) yes
C12 . H121 . 0.938 no
C13 . C14 . 1.392(7) yes
C14 . C15 . 1.362(8) yes
C14 . H141 . 0.936 no
C15 . C16 . 1.411(7) yes
C15 . H151 . 0.926 no
C16 . H161 . 0.942 no
C17 . C18 . 1.509(7) yes
C17 . H172 . 0.984 no
C17 . H171 . 0.980 no
C18 . O19 . 1.449(6) yes
C18 . C20 . 1.461(7) yes
C18 . H181 . 0.983 no
O19 . C20 . 1.455(6) yes
C20 . C21 . 1.504(7) yes
C20 . H201 . 0.978 no
C21 . O22 . 1.428(5) yes
C21 . H211 . 0.984 no
O22 . C23 . 1.423(7) yes
C23 . C24 . 1.502(7) yes
C23 . H231 . 0.970 no
C23 . H232 . 0.972 no
C24 . C25 . 1.378(7) yes
C24 . C29 . 1.378(7) yes
C25 . C26 . 1.383(8) yes
C25 . H251 . 0.933 no
C26 . C27 . 1.382(8) yes
C26 . H261 . 0.933 no
C27 . C28 . 1.366(9) yes
C27 . H271 . 0.943 no
C28 . C29 . 1.397(8) yes
C28 . H281 . 0.931 no
C29 . H291 . 0.934 no
Cl30 . C31 . 1.788(5) yes
C31 . C32 . 1.539(7) yes
C31 . H311 . 0.976 no
C31 . H312 . 0.977 no
C32 . N33 . 1.471(6) yes
C32 . C38 . 1.515(7) yes
C32 . H321 . 0.989 no
N33 . C34 . 1.474(6) yes
N33 . C47 . 1.486(6) yes
C34 . C35 . 1.518(7) yes
C34 . H341 . 0.972 no
C34 . H342 . 0.975 no
C35 . O36 . 1.450(5) yes
C35 . C37 . 1.457(7) yes
C35 . H351 . 0.977 no
O36 . C37 . 1.452(6) yes
C37 . C38 . 1.495(7) yes
C37 . H371 . 0.981 no
C38 . O39 . 1.444(6) yes
C38 . H381 . 0.987 no
O39 . C40 . 1.426(6) yes
C40 . C41 . 1.502(6) yes
C40 . H402 . 0.972 no
C40 . H401 . 0.975 no
C41 . C42 . 1.387(7) yes
C41 . C46 . 1.394(7) yes
C42 . C43 . 1.411(8) yes
C42 . H421 . 0.931 no
C43 . C44 . 1.374(9) yes
C43 . H431 . 0.934 no
C44 . C45 . 1.369(9) yes
C44 . H441 . 0.937 no
C45 . C46 . 1.394(8) yes
C45 . H451 . 0.934 no
C46 . H461 . 0.932 no
C47 . C48 . 1.545(7) yes
C47 . C49 . 1.504(6) yes
C47 . H471 . 0.976 no
C48 . H481 . 0.965 no
C48 . H483 . 0.969 no
C48 . H482 . 0.969 no
C49 . C50 . 1.460(6) yes
C49 . C58 . 1.357(7) yes
C50 . C51 . 1.429(7) yes
C50 . C55 . 1.426(6) yes
C51 . C52 . 1.361(7) yes
C51 . H511 . 0.965 no
C51 . H512 . 0.965 no
C52 . C53 . 1.419(8) yes
C52 . H521 . 0.938 no
C53 . C54 . 1.350(9) yes
C53 . H531 . 0.929 no
C54 . C55 . 1.415(7) yes
C54 . H541 . 0.937 no
C55 . C56 . 1.421(8) yes
C56 . C57 . 1.362(9) yes
C56 . H561 . 0.934 no
C57 . C58 . 1.404(7) yes
C57 . H571 . 0.932 no
C58 . H581 . 0.933 no

loop_
_geom_hbond_atom_site_label_D
_geom_hbond_site_symmetry_D
_geom_hbond_atom_site_label_H
_geom_hbond_site_symmetry_H
_geom_hbond_atom_site_label_A
_geom_hbond_site_symmetry_A
_geom_hbond_angle_DHA
_geom_hbond_distance_DH
_geom_hbond_distance_HA
_geom_hbond_distance_DA
_geom_hbond_publ_flag
C26 . H261 . O36 1_556 146 0.93 2.56 3.379(8) yes
C45 . H451 . O19 1_454 152 0.93 2.53 3.384(8) yes

loop_
_oxford_twin_element_scale_factors
0.542(3)
0.458(3)
